data_2018264
loop_
_publ_author_name
'Jagan, R.'
'Sivakumar, K.'

_publ_section_title
;
 Self-assembled supramolecular sheet- and channel-type frameworks in the
 <i>p</i>-phenetidinium hydrogen phthalate and cyclohexylaminium hydrogen
 phthalate hemihydrate salts
;
_journal_coeditor_code TP3002
_journal_issue 10
_journal_name_full 'Acta Crystallographica Section C'
_journal_page_first o373
_journal_page_last o377
_journal_paper_doi 10.1107/S010827011103246X
_journal_volume 67
_journal_year 2011
_chemical_formula_iupac 'C6 H14 N + , C8 H5 O4 - , 0.5H2 O'
_chemical_formula_moiety 'C6 H14 N +, C8 H5 O4 -, 0.5(H2 O)'
_chemical_formula_sum 'C14 H20 N O4.5'
_chemical_formula_weight 274.31
_chemical_name_common 'cyclohexylaminium hydrogen phthalate hemihydrate'
_chemical_name_systematic
;
cyclohexylaminium 2-carboxybenzoate hemihydrate
;
_space_group_IT_number 60
_symmetry_cell_setting orthorhombic
_symmetry_space_group_name_Hall '-P 2n 2ab'
_symmetry_space_group_name_H-M 'P b c n'
_atom_sites_solution_hydrogens geom
_atom_sites_solution_primary direct
_atom_sites_solution_secondary difmap
_audit_creation_method SHELXL97
_cell_angle_alpha 90.00
_cell_angle_beta 90.00
_cell_angle_gamma 90.00
_cell_formula_units_Z 8
_cell_length_a 16.9402(4)
_cell_length_b 14.1463(3)
_cell_length_c 11.6407(2)
_cell_measurement_reflns_used 7955
_cell_measurement_temperature 292(2)
_cell_measurement_theta_max 29.26
_cell_measurement_theta_min 2.40
_cell_volume 2789.59(10)
_computing_cell_refinement 'APEX2 and SAINT (Bruker, 2004)'
_computing_data_collection 'APEX2 (Bruker, 2004)'
_computing_data_reduction 'SAINT and XPREP (Bruker, 2004)'
_computing_molecular_graphics
;
ORTEP-3 (Farrugia, 1997) and Mercury (Macrae <i>et al.</i>,
2008)
;
_computing_publication_material 'PLATON (Spek, 2009)'
_computing_structure_refinement 'SHELXL97 (Sheldrick, 2008)'
_computing_structure_solution 'SHELXS97 (Sheldrick, 2008)'
_diffrn_ambient_temperature 292(2)
_diffrn_measured_fraction_theta_full 0.999
_diffrn_measured_fraction_theta_max 0.999
_diffrn_measurement_device_type 'Bruker Kappa APEXII CCD area-detector'
_diffrn_measurement_method '\w and \f'
_diffrn_radiation_monochromator graphite
_diffrn_radiation_source 'fine-focus sealed tube'
_diffrn_radiation_type MoK\a
_diffrn_radiation_wavelength 0.71073
_diffrn_reflns_av_R_equivalents 0.0376
_diffrn_reflns_av_sigmaI/netI 0.0280
_diffrn_reflns_limit_h_max 18
_diffrn_reflns_limit_h_min -24
_diffrn_reflns_limit_k_max 20
_diffrn_reflns_limit_k_min -20
_diffrn_reflns_limit_l_max 17
_diffrn_reflns_limit_l_min -16
_diffrn_reflns_number 37264
_diffrn_reflns_theta_full 31.30
_diffrn_reflns_theta_max 31.30
_diffrn_reflns_theta_min 2.40
_diffrn_standards_decay_% 0
_exptl_absorpt_coefficient_mu 0.097
_exptl_absorpt_correction_T_max 0.9808
_exptl_absorpt_correction_T_min 0.9114
_exptl_absorpt_correction_type multi-scan
_exptl_absorpt_process_details '(SADABS; Bruker, 2004)'
_exptl_crystal_colour colourless
_exptl_crystal_density_diffrn 1.306
_exptl_crystal_density_method 'not measured'
_exptl_crystal_description block
_exptl_crystal_F_000 1176
_exptl_crystal_size_max 0.30
_exptl_crystal_size_mid 0.25
_exptl_crystal_size_min 0.20
_refine_diff_density_max 0.272
_refine_diff_density_min -0.261
_refine_ls_extinction_method none
_refine_ls_goodness_of_fit_ref 1.015
_refine_ls_hydrogen_treatment mixed
_refine_ls_matrix_type full
_refine_ls_number_parameters 186
_refine_ls_number_reflns 4565
_refine_ls_number_restraints 1
_refine_ls_restrained_S_all 1.015
_refine_ls_R_factor_all 0.0841
_refine_ls_R_factor_gt 0.0478
_refine_ls_shift/su_max 0.000
_refine_ls_shift/su_mean 0.000
_refine_ls_structure_factor_coef Fsqd
_refine_ls_weighting_details 'calc w = 1/[\s^2^(Fo^2^)+(0.0694P)^2^+0.5135P] where P=(Fo^2^+2Fc^2^)/3'
_refine_ls_weighting_scheme calc
_refine_ls_wR_factor_gt 0.1248
_refine_ls_wR_factor_ref 0.1474
_reflns_number_gt 2931
_reflns_number_total 4565
_reflns_threshold_expression I>2\s(I)
_cod_data_source_file tp3002.cif
_cod_data_source_block II
_cod_original_formula_sum 'C14 H20 N O4.50'
_cod_database_code 2018264
_cod_database_fobs_code 2018264

loop_
_symmetry_equiv_pos_as_xyz
'x, y, z'
'-x+1/2, -y+1/2, z+1/2'
'x+1/2, -y+1/2, -z'
'-x, y, -z+1/2'
'-x, -y, -z'
'x-1/2, y-1/2, -z-1/2'
'-x-1/2, y-1/2, z'
'x, -y, z-1/2'

loop_
_atom_site_type_symbol
_atom_site_label
_atom_site_fract_x
_atom_site_fract_y
_atom_site_fract_z
_atom_site_U_iso_or_equiv
_atom_site_adp_type
_atom_site_calc_flag
_atom_site_refinement_flags
_atom_site_occupancy
_atom_site_symmetry_multiplicity
O O1 0.30734(8) 0.58707(7) 0.77506(8) 0.0598(3) Uani d . 1 1
H H1A 0.3038 0.5325 0.7983 0.090 Uiso calc R 1 1
O O2 0.34424(8) 0.51570(7) 0.61588(8) 0.0592(3) Uani d . 1 1
O O3 0.28629(6) 0.56542(7) 0.37369(8) 0.0487(3) Uani d . 1 1
O O4 0.41530(6) 0.58414(8) 0.39192(9) 0.0506(3) Uani d . 1 1
C C7 0.32563(8) 0.58661(8) 0.66795(10) 0.0344(3) Uani d . 1 1
C C1 0.32230(7) 0.68098(8) 0.61084(9) 0.0304(2) Uani d . 1 1
C C6 0.30866(8) 0.76214(9) 0.67534(10) 0.0380(3) Uani d . 1 1
H H6 0.3031 0.7573 0.7546 0.046 Uiso calc R 1 1
C C5 0.30321(9) 0.84968(10) 0.62357(12) 0.0450(3) Uani d . 1 1
H H5 0.2943 0.9034 0.6678 0.054 Uiso calc R 1 1
C C4 0.31103(9) 0.85732(10) 0.50637(12) 0.0450(3) Uani d . 1 1
H H4 0.3070 0.9161 0.4711 0.054 Uiso calc R 1 1
C C3 0.32487(8) 0.77720(9) 0.44084(10) 0.0388(3) Uani d . 1 1
H H3 0.3301 0.7826 0.3616 0.047 Uiso calc R 1 1
C C2 0.33096(7) 0.68904(8) 0.49213(9) 0.0303(2) Uani d . 1 1
C C8 0.34632(8) 0.60557(9) 0.41506(9) 0.0351(3) Uani d . 1 1
N N1 0.44252(9) 0.38866(9) 0.49025(11) 0.0549(4) Uani d . 1 1
H H1E 0.4901 0.3924 0.5222 0.069(6) Uiso calc R 1 1
H H1C 0.4096 0.4275 0.5265 0.084(7) Uiso calc R 1 1
H H1D 0.4457 0.4051 0.4166 0.103(8) Uiso calc R 1 1
C C9 0.41273(9) 0.28972(10) 0.49925(12) 0.0446(3) Uani d . 1 1
H H9 0.3565 0.2889 0.4796 0.049(4) Uiso calc R 1 1
C C10 0.42251(11) 0.25645(11) 0.62178(12) 0.0557(4) Uani d . 1 1
H H10A 0.3906 0.2954 0.6723 0.067 Uiso calc R 1 1
H H10B 0.4773 0.2632 0.6447 0.067 Uiso calc R 1 1
C C11 0.39769(12) 0.15372(13) 0.63358(18) 0.0711(5) Uani d . 1 1
H H11A 0.4087 0.1321 0.7110 0.085 Uiso calc R 1 1
H H11B 0.3413 0.1485 0.6207 0.085 Uiso calc R 1 1
C C12 0.44090(12) 0.09176(11) 0.54878(17) 0.0634(5) Uani d . 1 1
H H12A 0.4967 0.0913 0.5674 0.076 Uiso calc R 1 1
H H12B 0.4214 0.0275 0.5550 0.076 Uiso calc R 1 1
C C13 0.43001(12) 0.12609(12) 0.42745(16) 0.0653(5) Uani d . 1 1
H H13A 0.3748 0.1211 0.4063 0.078 Uiso calc R 1 1
H H13B 0.4603 0.0865 0.3756 0.078 Uiso calc R 1 1
C C14 0.45672(10) 0.22788(11) 0.41546(12) 0.0505(4) Uani d . 1 1
H H14A 0.5130 0.2321 0.4301 0.061 Uiso calc R 1 1
H H14B 0.4470 0.2496 0.3377 0.061 Uiso calc R 1 1
O O1W 0.5000 0.45258(14) 0.2500 0.0636(4) Uani d SD 1 2
H H1W 0.4587(12) 0.4943(16) 0.244(3) 0.143(11) Uiso d D 1 1

loop_
_atom_site_aniso_label
_atom_site_aniso_U_11
_atom_site_aniso_U_22
_atom_site_aniso_U_33
_atom_site_aniso_U_12
_atom_site_aniso_U_13
_atom_site_aniso_U_23
O1 0.1021(10) 0.0400(6) 0.0371(5) 0.0102(6) 0.0198(5) 0.0092(4)
O2 0.1049(9) 0.0306(5) 0.0422(5) 0.0093(6) 0.0121(5) 0.0007(4)
O3 0.0497(6) 0.0504(6) 0.0459(5) -0.0005(5) -0.0029(4) -0.0189(4)
O4 0.0450(6) 0.0488(6) 0.0579(6) 0.0031(5) 0.0113(5) -0.0129(4)
C7 0.0399(7) 0.0306(6) 0.0328(5) 0.0010(5) 0.0014(5) 0.0021(4)
C1 0.0329(6) 0.0267(6) 0.0317(5) 0.0013(5) 0.0005(4) -0.0005(4)
C6 0.0454(8) 0.0343(6) 0.0343(5) 0.0027(5) 0.0008(5) -0.0053(5)
C5 0.0542(9) 0.0294(6) 0.0515(7) 0.0056(6) -0.0012(6) -0.0080(5)
C4 0.0546(9) 0.0279(6) 0.0526(7) 0.0023(6) -0.0070(6) 0.0056(5)
C3 0.0470(8) 0.0341(6) 0.0352(5) -0.0010(6) -0.0023(5) 0.0057(5)
C2 0.0310(6) 0.0289(6) 0.0311(5) -0.0004(5) -0.0004(4) -0.0012(4)
C8 0.0441(7) 0.0325(6) 0.0286(5) 0.0028(5) 0.0043(5) 0.0010(4)
N1 0.0772(10) 0.0368(7) 0.0505(7) 0.0080(6) -0.0044(7) -0.0005(5)
C9 0.0450(8) 0.0362(7) 0.0525(7) 0.0063(6) -0.0047(6) -0.0036(5)
C10 0.0717(11) 0.0466(9) 0.0488(7) 0.0068(8) 0.0130(7) -0.0019(6)
C11 0.0713(12) 0.0553(10) 0.0867(12) 0.0035(9) 0.0269(10) 0.0138(9)
C12 0.0647(11) 0.0362(8) 0.0891(13) 0.0004(8) 0.0045(9) 0.0011(8)
C13 0.0757(12) 0.0462(9) 0.0740(11) 0.0026(9) -0.0085(9) -0.0184(8)
C14 0.0568(9) 0.0493(9) 0.0453(7) 0.0065(7) -0.0028(6) -0.0085(6)
O1W 0.0627(11) 0.0686(12) 0.0594(9) 0.000 0.0032(8) 0.000

loop_
_atom_type_symbol
_atom_type_description
_atom_type_scat_dispersion_real
_atom_type_scat_dispersion_imag
_atom_type_scat_source
C C 0.0033 0.0016 'International Tables Vol C Tables 4.2.6.8 and 6.1.1.4'
H H 0.0000 0.0000 'International Tables Vol C Tables 4.2.6.8 and 6.1.1.4'
N N 0.0061 0.0033 'International Tables Vol C Tables 4.2.6.8 and 6.1.1.4'
O O 0.0106 0.0060 'International Tables Vol C Tables 4.2.6.8 and 6.1.1.4'

loop_
_geom_angle_atom_site_label_1
_geom_angle_atom_site_label_2
_geom_angle_atom_site_label_3
_geom_angle
C7 O1 H1A 109.5
O2 C7 O1 123.47(12)
O2 C7 C1 121.78(10)
O1 C7 C1 114.75(10)
C6 C1 C2 119.01(11)
C6 C1 C7 120.27(10)
C2 C1 C7 120.71(10)
C5 C6 C1 121.06(11)
C5 C6 H6 119.5
C1 C6 H6 119.5
C4 C5 C6 119.82(12)
C4 C5 H5 120.1
C6 C5 H5 120.1
C5 C4 C3 119.87(12)
C5 C4 H4 120.1
C3 C4 H4 120.1
C4 C3 C2 120.74(11)
C4 C3 H3 119.6
C2 C3 H3 119.6
C3 C2 C1 119.50(11)
C3 C2 C8 117.50(10)
C1 C2 C8 123.00(10)
O4 C8 O3 124.65(12)
O4 C8 C2 119.03(11)
O3 C8 C2 116.21(11)
C9 N1 H1E 109.5
C9 N1 H1C 109.5
H1E N1 H1C 109.5
C9 N1 H1D 109.5
H1E N1 H1D 109.5
H1C N1 H1D 109.5
N1 C9 C14 109.38(13)
N1 C9 C10 108.75(12)
C14 C9 C10 112.07(12)
N1 C9 H9 108.9
C14 C9 H9 108.9
C10 C9 H9 108.9
C9 C10 C11 110.67(14)
C9 C10 H10A 109.5
C11 C10 H10A 109.5
C9 C10 H10B 109.5
C11 C10 H10B 109.5
H10A C10 H10B 108.1
C12 C11 C10 111.24(14)
C12 C11 H11A 109.4
C10 C11 H11A 109.4
C12 C11 H11B 109.4
C10 C11 H11B 109.4
H11A C11 H11B 108.0
C13 C12 C11 111.52(15)
C13 C12 H12A 109.3
C11 C12 H12A 109.3
C13 C12 H12B 109.3
C11 C12 H12B 109.3
H12A C12 H12B 108.0
C12 C13 C14 110.88(13)
C12 C13 H13A 109.5
C14 C13 H13A 109.5
C12 C13 H13B 109.5
C14 C13 H13B 109.5
H13A C13 H13B 108.1
C9 C14 C13 110.13(14)
C9 C14 H14A 109.6
C13 C14 H14A 109.6
C9 C14 H14B 109.6
C13 C14 H14B 109.6
H14A C14 H14B 108.1

loop_
_geom_bond_atom_site_label_1
_geom_bond_atom_site_label_2
_geom_bond_distance
O1 C7 1.2848(14)
O1 H1A 0.8200
O2 C7 1.2137(15)
O3 C8 1.2604(16)
O4 C8 1.2369(16)
C7 C1 1.4925(16)
C1 C6 1.3912(16)
C1 C2 1.3943(15)
C6 C5 1.3803(19)
C6 H6 0.9300
C5 C4 1.375(2)
C5 H5 0.9300
C4 C3 1.3862(19)
C4 H4 0.9300
C3 C2 1.3866(17)
C3 H3 0.9300
C2 C8 1.5055(16)
N1 C9 1.4916(19)
N1 H1E 0.8900
N1 H1C 0.8900
N1 H1D 0.8900
C9 C14 1.507(2)
C9 C10 1.511(2)
C9 H9 0.9800
C10 C11 1.519(2)
C10 H10A 0.9700
C10 H10B 0.9700
C11 C12 1.509(3)
C11 H11A 0.9700
C11 H11B 0.9700
C12 C13 1.505(3)
C12 H12A 0.9700
C12 H12B 0.9700
C13 C14 1.516(2)
C13 H13A 0.9700
C13 H13B 0.9700
C14 H14A 0.9700
C14 H14B 0.9700
O1W H1W 0.918(10)

loop_
_geom_hbond_atom_site_label_D
_geom_hbond_atom_site_label_H
_geom_hbond_atom_site_label_A
_geom_hbond_site_symmetry_A
_geom_hbond_distance_DH
_geom_hbond_distance_HA
_geom_hbond_distance_DA
_geom_hbond_angle_DHA
O1 H1A O3 8_566 0.82 1.67 2.4696(14) 165.8
N1 H1E O4 5_666 0.89 1.92 2.7983(19) 170.3
O1W H1W O2 8_565 0.918(10) 2.45(2) 3.0985(13) 128(2)
N1 H1C O2 . 0.89 1.97 2.8531(17) 175.1
O1W H1W O4 . 0.918(10) 2.26(3) 2.8726(16) 124(2)
N1 H1D O1W . 0.89 2.25 3.0963(14) 158.9

loop_
_geom_torsion_atom_site_label_1
_geom_torsion_atom_site_label_2
_geom_torsion_atom_site_label_3
_geom_torsion_atom_site_label_4
_geom_torsion
O2 C7 C1 C6 -173.41(13)
O1 C7 C1 C6 6.64(18)
O2 C7 C1 C2 8.1(2)
O1 C7 C1 C2 -171.88(12)
C2 C1 C6 C5 0.36(19)
C7 C1 C6 C5 -178.19(13)
C1 C6 C5 C4 0.3(2)
C6 C5 C4 C3 -0.4(2)
C5 C4 C3 C2 0.0(2)
C4 C3 C2 C1 0.6(2)
C4 C3 C2 C8 -179.80(13)
C6 C1 C2 C3 -0.78(18)
C7 C1 C2 C3 177.76(12)
C6 C1 C2 C8 179.65(12)
C7 C1 C2 C8 -1.82(18)
C3 C2 C8 O4 88.00(15)
C1 C2 C8 O4 -92.42(15)
C3 C2 C8 O3 -88.33(15)
C1 C2 C8 O3 91.25(15)
N1 C9 C10 C11 -176.44(13)
C14 C9 C10 C11 -55.39(19)
C9 C10 C11 C12 54.1(2)
C10 C11 C12 C13 -55.4(2)
C11 C12 C13 C14 56.7(2)
N1 C9 C14 C13 177.26(13)
C10 C9 C14 C13 56.57(18)
C12 C13 C14 C9 -56.7(2)

loop_
_cod_related_entry_id
_cod_related_entry_database
_cod_related_entry_code
1 ChemSpider 30654339
